data_7113548
loop_
_publ_author_name
'Nath, Mahendra'
'Huffman, John C.'
'Zaleski, Jeffrey M.'

_publ_section_title
;
 Accelerated Bergman cyclization of porphyrinic-enediynes
;
_journal_coden_ASTM CHCOFS
_journal_issue 7
_journal_name_full
;
 Chemical Communications (Cambridge, United Kingdom)
;
_journal_page_first 858
_journal_page_last 859
_journal_paper_doi 10.1039/b212923j
_journal_year 2003
_chemical_formula_moiety Ni(C48H26N4)
_chemical_formula_sum 'C48 H26 N4 Ni'
_chemical_formula_weight 717.44
_space_group_IT_number 33
_symmetry_cell_setting orthorhombic
_symmetry_space_group_name_Hall 'P 2c -2n'
_symmetry_space_group_name_H-M 'P n a 21'
_atom_sites_solution_hydrogens geom
_atom_sites_solution_primary direct
_atom_sites_solution_secondary difmap
_audit_creation_date 09/30/2002
_audit_creation_method SHELXL-97
_cell_angle_alpha 90.00
_cell_angle_beta 90.00
_cell_angle_gamma 90.00
_cell_formula_units_Z 4
_cell_length_a 7.3141(9)
_cell_length_b 21.308(3)
_cell_length_c 20.088(2)
_cell_measurement_reflns_used 6569
_cell_measurement_temperature 128(2)
_cell_measurement_theta_max 27.54
_cell_measurement_theta_min 2.79
_cell_volume 3130.7(7)
_computing_cell_refinement 'SAINT (Bruker, 1999)'
_computing_data_collection 'SMART (Bruker, 1999)'
_computing_data_reduction 'SAINT (Bruker, 1999), XTEL (local package)'
_computing_structure_refinement 'SHELXL-97 (Sheldrick, 1997)'
_computing_structure_solution 'SHELXS-97 (Sheldrick, 1990)'
_diffrn_ambient_temperature 128(2)
_diffrn_detector 'CCD area detector'
_diffrn_detector_area_resol_mean 44.52
_diffrn_detector_type 'Bruker SMART 6000'
_diffrn_measured_fraction_theta_full 0.997
_diffrn_measured_fraction_theta_max 0.997
_diffrn_measurement_details '   0.30 degree frames measured for  10.15 seconds each'
_diffrn_measurement_device 'three-circle goniometer with fixed chi'
_diffrn_measurement_device_type 'Bruker Platform goniometer'
_diffrn_measurement_method '\w scans'
_diffrn_radiation_monochromator graphite
_diffrn_radiation_source 'fine-focus sealed tube'
_diffrn_radiation_type MoK\a
_diffrn_radiation_wavelength 0.71073
_diffrn_reflns_av_R_equivalents 0.1003
_diffrn_reflns_av_sigmaI/netI 0.0437
_diffrn_reflns_limit_h_max 9
_diffrn_reflns_limit_h_min -9
_diffrn_reflns_limit_k_max 27
_diffrn_reflns_limit_k_min -27
_diffrn_reflns_limit_l_max 26
_diffrn_reflns_limit_l_min -26
_diffrn_reflns_number 66044
_diffrn_reflns_theta_full 27.56
_diffrn_reflns_theta_max 27.56
_diffrn_reflns_theta_min 2.79
_diffrn_standards_decay_% 0.0
_exptl_absorpt_coefficient_mu 0.667
_exptl_absorpt_correction_type none
_exptl_crystal_colour black
_exptl_crystal_density_diffrn 1.522
_exptl_crystal_density_method 'not measured'
_exptl_crystal_description needle
_exptl_crystal_F_000 1480
_exptl_crystal_id MSC02120
_exptl_crystal_size_max 0.35
_exptl_crystal_size_mid 0.10
_exptl_crystal_size_min 0.10
_refine_diff_density_max 0.606
_refine_diff_density_min -0.428
_refine_diff_density_rms 0.061
_refine_ls_abs_structure_details 'Flack H D (1983), Acta Cryst. A39, 876-881'
_refine_ls_abs_structure_Flack 0.00
_refine_ls_extinction_method none
_refine_ls_goodness_of_fit_ref 1.036
_refine_ls_hydrogen_treatment mixed
_refine_ls_matrix_type full
_refine_ls_number_parameters 582
_refine_ls_number_reflns 7221
_refine_ls_number_restraints 1
_refine_ls_restrained_S_all 1.036
_refine_ls_R_factor_all 0.0408
_refine_ls_R_factor_gt 0.0321
_refine_ls_shift/su_max 0.013
_refine_ls_shift/su_mean 0.001
_refine_ls_structure_factor_coef Fsqd
_refine_ls_weighting_details 'calc w=1/[\s^2^(Fo^2^)+(0.0478P)^2^+0.2636P] where P=(Fo^2^+2Fc^2^)/3'
_refine_ls_weighting_scheme calc
_refine_ls_wR_factor_gt 0.0782
_refine_ls_wR_factor_ref 0.0840
_reflns_number_gt 6442
_reflns_number_total 7221
_reflns_threshold_expression >2sigma(I)
_cod_duplicate_entry 7104047
_cod_data_source_file b212923j.txt
_cod_data_source_block 02120
_cod_original_cell_volume 3130.6(7)
_cod_original_sg_symbol_H-M 'P n a 2(1)'
_cod_database_code 7113548

loop_
_symmetry_equiv_pos_as_xyz
'x, y, z'
'-x, -y, z+1/2'
'-x+1/2, y+1/2, z+1/2'
'x+1/2, -y+1/2, z'

loop_
_atom_site_label
_atom_site_type_symbol
_atom_site_fract_x
_atom_site_fract_y
_atom_site_fract_z
_atom_site_U_iso_or_equiv
_atom_site_adp_type
_atom_site_occupancy
_atom_site_symmetry_multiplicity
_atom_site_calc_flag
Ni1 Ni 0.31955(3) 0.352021(12) 0.506239(14) 0.01573(7) Uani 1 1 d
N2 N 0.3558(3) 0.41017(10) 0.43442(10) 0.0181(4) Uani 1 1 d
C3 C 0.3239(3) 0.39907(12) 0.36796(13) 0.0209(5) Uani 1 1 d
C4 C 0.3592(4) 0.45458(13) 0.32986(13) 0.0248(5) Uani 1 1 d
C5 C 0.4098(4) 0.50019(13) 0.37327(13) 0.0244(5) Uani 1 1 d
C6 C 0.4041(3) 0.47270(11) 0.43860(12) 0.0198(5) Uani 1 1 d
C7 C 0.4271(3) 0.50608(10) 0.49798(12) 0.0197(4) Uani 1 1 d
C8 C 0.3950(3) 0.48005(11) 0.56042(12) 0.0185(5) Uani 1 1 d
C9 C 0.4125(3) 0.51387(12) 0.62176(12) 0.0211(5) Uani 1 1 d
C10 C 0.3441(3) 0.47697(12) 0.67011(13) 0.0206(5) Uani 1 1 d
C11 C 0.2865(3) 0.41970(11) 0.63922(12) 0.0181(5) Uani 1 1 d
N12 N 0.3277(3) 0.42013(10) 0.57243(10) 0.0169(4) Uani 1 1 d
C13 C 0.2102(3) 0.36661(11) 0.67158(12) 0.0179(4) Uani 1 1 d
C14 C 0.2233(3) 0.30984(12) 0.63905(12) 0.0192(5) Uani 1 1 d
C15 C 0.1931(3) 0.25376(12) 0.67543(12) 0.0195(5) Uani 1 1 d
C16 C 0.2421(3) 0.20500(11) 0.63531(12) 0.0187(5) Uani 1 1 d
C17 C 0.2922(3) 0.23097(12) 0.57293(13) 0.0200(5) Uani 1 1 d
N18 N 0.2813(3) 0.29539(10) 0.57546(10) 0.0175(4) Uani 1 1 d
C19 C 0.3198(3) 0.19098(10) 0.52028(10) 0.0174(5) Uani 1 1 d
C20 C 0.3056(3) 0.21731(12) 0.45574(13) 0.0189(5) Uani 1 1 d
C21 C 0.2587(3) 0.18299(12) 0.39637(12) 0.0223(5) Uani 1 1 d
C22 C 0.2330(3) 0.22541(12) 0.34831(12) 0.0217(5) Uani 1 1 d
C23 C 0.2672(3) 0.28645(12) 0.37643(12) 0.0209(5) Uani 1 1 d
N24 N 0.3066(3) 0.28058(11) 0.44377(10) 0.0186(5) Uani 1 1 d
C25 C 0.2706(3) 0.34164(12) 0.34066(12) 0.0210(5) Uani 1 1 d
C26 C 0.4561(3) 0.57564(10) 0.49419(11) 0.0200(5) Uani 1 1 d
C27 C 0.6035(3) 0.60293(12) 0.46093(13) 0.0233(5) Uani 1 1 d
C28 C 0.6187(4) 0.66765(13) 0.45671(13) 0.0268(5) Uani 1 1 d
C29 C 0.4888(3) 0.70616(12) 0.48588(12) 0.0264(5) Uani 1 1 d
C30 C 0.3439(3) 0.67996(11) 0.52026(11) 0.0231(5) Uani 1 1 d
C31 C 0.3263(3) 0.61494(11) 0.52328(11) 0.0210(5) Uani 1 1 d
C32 C 0.1299(3) 0.36476(12) 0.73936(11) 0.0195(5) Uani 1 1 d
C33 C 0.0739(3) 0.42004(12) 0.77144(12) 0.0228(5) Uani 1 1 d
C34 C -0.0033(3) 0.41990(13) 0.83410(12) 0.0258(5) Uani 1 1 d
C35 C -0.0331(4) 0.36351(13) 0.86737(13) 0.0283(6) Uani 1 1 d
C36 C 0.0127(3) 0.30796(13) 0.83637(12) 0.0236(5) Uani 1 1 d
C37 C 0.0936(3) 0.30645(11) 0.77310(11) 0.0204(5) Uani 1 1 d
C38 C 0.1321(3) 0.24712(11) 0.73977(11) 0.0197(5) Uani 1 1 d
C39 C 0.1172(3) 0.18341(11) 0.76075(12) 0.0217(5) Uani 1 1 d
C40 C 0.1657(3) 0.13328(12) 0.71931(12) 0.0209(5) Uani 1 1 d
C41 C 0.2322(3) 0.14271(11) 0.65321(12) 0.0191(5) Uani 1 1 d
C42 C 0.2964(3) 0.09968(11) 0.60236(12) 0.0202(5) Uani 1 1 d
C43 C 0.3255(3) 0.03522(12) 0.61535(13) 0.0226(5) Uani 1 1 d
C44 C 0.3948(4) -0.00470(12) 0.56786(14) 0.0257(5) Uani 1 1 d
C45 C 0.4415(3) 0.01855(10) 0.50535(16) 0.0246(4) Uani 1 1 d
C46 C 0.4162(3) 0.08153(11) 0.49106(12) 0.0218(5) Uani 1 1 d
C47 C 0.3397(3) 0.12327(11) 0.53719(12) 0.0189(5) Uani 1 1 d
C48 C 0.2188(4) 0.33963(12) 0.26840(12) 0.0227(5) Uani 1 1 d
C49 C 0.0551(4) 0.36564(13) 0.24797(13) 0.0295(6) Uani 1 1 d
C50 C 0.0016(4) 0.36253(14) 0.18117(15) 0.0345(6) Uani 1 1 d
C51 C 0.1131(4) 0.33409(13) 0.13502(13) 0.0317(6) Uani 1 1 d
C52 C 0.2772(4) 0.30879(15) 0.15449(13) 0.0353(6) Uani 1 1 d
C53 C 0.3295(4) 0.31095(15) 0.22106(14) 0.0327(6) Uani 1 1 d
H54 H 0.339(4) 0.4551(16) 0.2851(18) 0.036(9) Uiso 1 1 d
H55 H 0.449(4) 0.5404(14) 0.3637(15) 0.028(8) Uiso 1 1 d
H56 H 0.454(4) 0.5557(13) 0.6279(14) 0.022(7) Uiso 1 1 d
H57 H 0.352(4) 0.4854(15) 0.7149(18) 0.041(9) Uiso 1 1 d
H58 H 0.241(4) 0.1366(13) 0.3921(15) 0.028(8) Uiso 1 1 d
H59 H 0.192(4) 0.2203(14) 0.3040(17) 0.032(8) Uiso 1 1 d
H60 H 0.689(3) 0.5792(12) 0.4420(13) 0.014(6) Uiso 1 1 d
H61 H 0.717(4) 0.6852(14) 0.4338(15) 0.024(7) Uiso 1 1 d
H62 H 0.504(4) 0.7506(12) 0.4822(12) 0.020(6) Uiso 1 1 d
H63 H 0.250(4) 0.7060(13) 0.5394(13) 0.018(6) Uiso 1 1 d
H64 H 0.217(3) 0.5958(11) 0.5429(11) 0.007(5) Uiso 1 1 d
H65 H 0.079(4) 0.4568(13) 0.7521(14) 0.021(7) Uiso 1 1 d
H66 H -0.045(4) 0.4566(13) 0.8524(13) 0.022(7) Uiso 1 1 d
H67 H -0.093(4) 0.3663(13) 0.9143(15) 0.024(7) Uiso 1 1 d
H68 H -0.011(4) 0.2702(13) 0.8534(14) 0.026(7) Uiso 1 1 d
H69 H 0.080(4) 0.1743(13) 0.8024(15) 0.022(7) Uiso 1 1 d
H70 H 0.149(3) 0.0922(12) 0.7332(13) 0.013(6) Uiso 1 1 d
H71 H 0.298(4) 0.0227(13) 0.6548(16) 0.022(7) Uiso 1 1 d
H72 H 0.412(4) -0.0446(14) 0.5773(14) 0.029(8) Uiso 1 1 d
H73 H 0.500(3) -0.0092(12) 0.4739(13) 0.017(6) Uiso 1 1 d
H74 H 0.466(4) 0.0963(13) 0.4487(14) 0.022(7) Uiso 1 1 d
H75 H 0.431(5) 0.2925(15) 0.2324(16) 0.038(9) Uiso 1 1 d
H76 H 0.361(5) 0.2928(16) 0.1230(18) 0.048(10) Uiso 1 1 d
H77 H 0.088(4) 0.3295(13) 0.0892(16) 0.028(7) Uiso 1 1 d
H78 H -0.101(5) 0.3836(16) 0.1650(18) 0.046(9) Uiso 1 1 d
H79 H -0.027(4) 0.3829(13) 0.2781(14) 0.020(6) Uiso 1 1 d

loop_
_atom_site_aniso_label
_atom_site_aniso_U_11
_atom_site_aniso_U_22
_atom_site_aniso_U_33
_atom_site_aniso_U_23
_atom_site_aniso_U_13
_atom_site_aniso_U_12
Ni1 0.01722(12) 0.01792(12) 0.01204(12) 0.00029(13) 0.00035(13) 0.00165(10)
N2 0.0200(9) 0.0200(10) 0.0144(10) 0.0008(8) 0.0008(8) 0.0023(8)
C3 0.0208(12) 0.0244(13) 0.0176(11) 0.0010(10) -0.0022(9) 0.0041(9)
C4 0.0296(13) 0.0287(13) 0.0161(12) 0.0017(10) -0.0008(10) 0.0026(11)
C5 0.0324(13) 0.0221(12) 0.0188(12) 0.0048(9) 0.0001(11) 0.0012(11)
C6 0.0199(12) 0.0216(12) 0.0180(12) 0.0023(9) 0.0015(9) 0.0037(10)
C7 0.0176(9) 0.0194(10) 0.0220(12) 0.0024(9) 0.0007(10) 0.0025(8)
C8 0.0181(11) 0.0189(11) 0.0187(11) 0.0006(9) -0.0012(9) 0.0019(9)
C9 0.0203(12) 0.0218(12) 0.0214(12) -0.0017(9) -0.0037(10) 0.0027(10)
C10 0.0240(12) 0.0213(12) 0.0164(11) -0.0033(10) -0.0030(10) 0.0035(9)
C11 0.0156(10) 0.0220(12) 0.0167(11) -0.0003(9) -0.0004(9) 0.0043(9)
N12 0.0185(10) 0.0174(10) 0.0148(10) 0.0007(8) -0.0001(7) 0.0012(7)
C13 0.0157(10) 0.0237(11) 0.0144(10) -0.0008(9) -0.0016(8) 0.0028(9)
C14 0.0172(10) 0.0243(12) 0.0160(11) 0.0029(9) 0.0014(9) 0.0023(9)
C15 0.0168(10) 0.0214(11) 0.0205(11) 0.0026(9) -0.0012(9) 0.0007(9)
C16 0.0190(11) 0.0219(12) 0.0152(11) 0.0017(9) -0.0004(9) 0.0007(9)
C17 0.0184(11) 0.0223(12) 0.0193(12) 0.0044(10) 0.0001(9) -0.0005(9)
N18 0.0184(9) 0.0192(10) 0.0150(10) 0.0005(8) 0.0017(8) -0.0008(8)
C19 0.0173(9) 0.0174(10) 0.0173(13) 0.0015(8) -0.0006(8) -0.0013(8)
C20 0.0146(11) 0.0232(13) 0.0190(12) -0.0038(10) 0.0020(9) -0.0002(9)
C21 0.0202(11) 0.0260(12) 0.0206(12) -0.0027(10) -0.0006(10) 0.0007(10)
C22 0.0214(12) 0.0261(13) 0.0178(12) -0.0043(10) -0.0032(10) -0.0014(10)
C23 0.0182(11) 0.0279(13) 0.0166(11) -0.0017(9) 0.0000(10) 0.0014(10)
N24 0.0199(10) 0.0244(11) 0.0115(10) -0.0001(8) 0.0000(7) 0.0015(8)
C25 0.0200(12) 0.0292(13) 0.0138(10) -0.0007(9) -0.0016(9) 0.0021(9)
C26 0.0205(9) 0.0226(10) 0.0168(12) 0.0002(8) -0.0043(9) 0.0018(8)
C27 0.0235(11) 0.0249(12) 0.0216(11) 0.0012(9) 0.0007(10) 0.0021(10)
C28 0.0279(12) 0.0289(13) 0.0235(12) 0.0037(10) 0.0000(11) -0.0040(11)
C29 0.0330(12) 0.0217(11) 0.0245(12) 0.0018(9) -0.0077(10) 0.0000(10)
C30 0.0275(12) 0.0233(11) 0.0183(13) -0.0032(8) -0.0050(9) 0.0050(9)
C31 0.0229(11) 0.0218(11) 0.0182(13) -0.0001(8) -0.0019(9) 0.0002(9)
C32 0.0144(10) 0.0293(12) 0.0147(11) -0.0008(9) -0.0005(9) 0.0036(9)
C33 0.0220(11) 0.0269(12) 0.0194(11) -0.0010(10) -0.0016(9) 0.0030(10)
C34 0.0246(12) 0.0328(13) 0.0200(11) -0.0054(10) -0.0001(10) 0.0050(10)
C35 0.0252(13) 0.0446(16) 0.0152(11) -0.0015(11) -0.0003(10) 0.0033(11)
C36 0.0206(11) 0.0351(14) 0.0151(11) 0.0035(10) -0.0001(9) -0.0017(10)
C37 0.0149(10) 0.0293(12) 0.0169(11) 0.0004(9) -0.0017(9) 0.0014(9)
C38 0.0150(10) 0.0281(12) 0.0160(11) 0.0002(9) -0.0035(9) 0.0008(9)
C39 0.0179(10) 0.0297(13) 0.0174(11) 0.0056(9) -0.0012(9) -0.0022(9)
C40 0.0186(11) 0.0240(12) 0.0202(12) 0.0055(9) -0.0033(9) -0.0037(9)
C41 0.0147(10) 0.0218(11) 0.0207(12) 0.0018(9) -0.0033(9) -0.0021(8)
C42 0.0165(10) 0.0229(12) 0.0213(11) 0.0015(9) -0.0042(9) -0.0021(9)
C43 0.0205(12) 0.0239(12) 0.0234(13) 0.0022(10) -0.0041(10) -0.0032(9)
C44 0.0239(12) 0.0182(12) 0.0350(14) 0.0006(10) -0.0059(11) -0.0013(10)
C45 0.0192(9) 0.0241(10) 0.0306(12) -0.0062(13) -0.0039(13) 0.0000(8)
C46 0.0196(10) 0.0229(11) 0.0230(13) -0.0019(9) -0.0009(9) -0.0026(9)
C47 0.0157(10) 0.0186(11) 0.0225(12) 0.0013(9) -0.0030(9) -0.0012(9)
C48 0.0262(12) 0.0261(12) 0.0157(11) 0.0009(9) -0.0031(10) -0.0043(10)
C49 0.0311(14) 0.0376(14) 0.0198(12) 0.0047(11) -0.0008(11) 0.0039(11)
C50 0.0353(16) 0.0447(17) 0.0235(14) 0.0060(12) -0.0093(12) 0.0034(13)
C51 0.0515(17) 0.0268(13) 0.0167(12) 0.0026(10) -0.0091(12) -0.0056(12)
C52 0.0442(16) 0.0428(16) 0.0190(13) -0.0057(11) -0.0006(12) 0.0028(13)
C53 0.0312(14) 0.0423(16) 0.0246(13) -0.0039(11) -0.0048(11) 0.0078(13)

loop_
_atom_type_symbol
_atom_type_description
_atom_type_scat_dispersion_real
_atom_type_scat_dispersion_imag
_atom_type_scat_source
Ni Ni 0.3393 1.1124 'International Tables Vol C Tables 4.2.6.8 and 6.1.1.4'
N N 0.0061 0.0033 'International Tables Vol C Tables 4.2.6.8 and 6.1.1.4'
C C 0.0033 0.0016 'International Tables Vol C Tables 4.2.6.8 and 6.1.1.4'
H H 0.0000 0.0000 'International Tables Vol C Tables 4.2.6.8 and 6.1.1.4'

loop_
_geom_angle_atom_site_label_1
_geom_angle_atom_site_label_2
_geom_angle_atom_site_label_3
_geom_angle
N18 Ni1 N2 179.23(10)
N18 Ni1 N12 88.74(9)
N2 Ni1 N12 91.58(8)
N18 Ni1 N24 88.15(9)
N2 Ni1 N24 91.53(9)
N12 Ni1 N24 176.84(9)
C3 N2 C6 105.6(2)
C3 N2 Ni1 126.49(18)
C6 N2 Ni1 127.75(16)
N2 C3 C25 125.4(2)
N2 C3 C4 110.2(2)
C25 C3 C4 124.3(2)
C5 C4 C3 107.3(2)
C4 C5 C6 106.7(2)
N2 C6 C7 125.0(2)
N2 C6 C5 110.2(2)
C7 C6 C5 124.6(2)
C8 C7 C6 123.08(19)
C8 C7 C26 117.6(2)
C6 C7 C26 118.4(2)
N12 C8 C7 125.6(2)
N12 C8 C9 110.1(2)
C7 C8 C9 124.0(2)
C10 C9 C8 107.1(2)
C9 C10 C11 107.1(2)
N12 C11 C13 122.6(2)
N12 C11 C10 110.6(2)
C13 C11 C10 126.6(2)
C11 N12 C8 104.7(2)
C11 N12 Ni1 130.33(17)
C8 N12 Ni1 124.80(16)
C14 C13 C11 117.1(2)
C14 C13 C32 116.1(2)
C11 C13 C32 126.7(2)
C13 C14 N18 131.0(2)
C13 C14 C15 119.0(2)
N18 C14 C15 109.7(2)
C16 C15 C38 124.3(2)
C16 C15 C14 107.3(2)
C38 C15 C14 128.5(2)
C15 C16 C41 124.5(2)
C15 C16 C17 107.0(2)
C41 C16 C17 128.3(2)
C19 C17 N18 131.0(2)
C19 C17 C16 118.5(2)
N18 C17 C16 110.0(2)
C17 N18 C14 105.9(2)
C17 N18 Ni1 127.60(17)
C14 N18 Ni1 126.33(17)
C17 C19 C20 116.6(2)
C17 C19 C47 116.1(2)
C20 C19 C47 126.8(2)
N24 C20 C19 123.4(2)
N24 C20 C21 110.8(2)
C19 C20 C21 125.0(2)
C22 C21 C20 106.8(2)
C21 C22 C23 107.7(2)
C25 C23 N24 125.5(2)
C25 C23 C22 124.7(2)
N24 C23 C22 109.7(2)
C20 N24 C23 105.0(2)
C20 N24 Ni1 130.36(17)
C23 N24 Ni1 124.01(17)
C23 C25 C3 123.2(2)
C23 C25 C48 118.4(2)
C3 C25 C48 118.4(2)
C31 C26 C27 118.4(2)
C31 C26 C7 118.4(2)
C27 C26 C7 123.1(2)
C28 C27 C26 120.4(2)
C29 C28 C27 120.6(2)
C30 C29 C28 119.9(2)
C29 C30 C31 119.6(2)
C30 C31 C26 121.1(2)
C33 C32 C37 117.0(2)
C33 C32 C13 121.0(2)
C37 C32 C13 121.9(2)
C34 C33 C32 122.4(2)
C33 C34 C35 120.3(3)
C36 C35 C34 119.1(2)
C35 C36 C37 122.1(2)
C36 C37 C32 119.0(2)
C36 C37 C38 121.2(2)
C32 C37 C38 119.8(2)
C15 C38 C39 113.6(2)
C15 C38 C37 113.9(2)
C39 C38 C37 132.5(2)
C40 C39 C38 122.1(2)
C39 C40 C41 122.1(2)
C16 C41 C40 113.3(2)
C16 C41 C42 114.1(2)
C40 C41 C42 132.5(2)
C43 C42 C47 118.3(2)
C43 C42 C41 122.2(2)
C47 C42 C41 119.4(2)
C44 C43 C42 121.9(2)
C43 C44 C45 119.7(2)
C46 C45 C44 119.9(2)
C45 C46 C47 122.1(2)
C46 C47 C42 117.9(2)
C46 C47 C19 120.2(2)
C42 C47 C19 121.7(2)
C49 C48 C53 118.5(2)
C49 C48 C25 119.7(2)
C53 C48 C25 121.8(2)
C48 C49 C50 120.6(3)
C51 C50 C49 120.1(3)
C52 C51 C50 120.0(2)
C51 C52 C53 120.1(3)
C48 C53 C52 120.8(3)

loop_
_geom_bond_atom_site_label_1
_geom_bond_atom_site_label_2
_geom_bond_distance
Ni1 N18 1.862(2)
Ni1 N2 1.920(2)
Ni1 N12 1.969(2)
Ni1 N24 1.975(2)
N2 C3 1.376(3)
N2 C6 1.381(3)
C3 C25 1.396(3)
C3 C4 1.432(4)
C4 C5 1.357(4)
C5 C6 1.438(3)
C6 C7 1.399(3)
C7 C8 1.391(3)
C7 C26 1.499(3)
C8 N12 1.390(3)
C8 C9 1.433(3)
C9 C10 1.346(4)
C10 C11 1.432(3)
C11 N12 1.375(3)
C11 C13 1.419(3)
C13 C14 1.378(3)
C13 C32 1.483(3)
C14 N18 1.381(3)
C14 C15 1.418(3)
C15 C16 1.363(3)
C15 C38 1.375(3)
C16 C41 1.377(3)
C16 C17 1.418(3)
C17 C19 1.373(3)
C17 N18 1.376(3)
C19 C20 1.416(3)
C19 C47 1.489(3)
C20 N24 1.369(3)
C20 C21 1.440(4)
C21 C22 1.336(3)
C22 C23 1.440(3)
C23 C25 1.378(3)
C23 N24 1.389(3)
C25 C48 1.501(3)
C26 C31 1.394(3)
C26 C27 1.395(3)
C27 C28 1.386(4)
C28 C29 1.386(4)
C29 C30 1.383(4)
C30 C31 1.393(3)
C32 C33 1.404(3)
C32 C37 1.440(3)
C33 C34 1.379(3)
C34 C35 1.392(4)
C35 C36 1.379(4)
C36 C37 1.403(3)
C37 C38 1.458(3)
C38 C39 1.425(3)
C39 C40 1.400(4)
C40 C41 1.428(3)
C41 C42 1.451(3)
C42 C43 1.414(3)
C42 C47 1.438(3)
C43 C44 1.375(4)
C44 C45 1.392(4)
C45 C46 1.385(3)
C46 C47 1.401(3)
C48 C49 1.382(4)
C48 C53 1.391(4)
C49 C50 1.399(4)
C50 C51 1.376(4)
C51 C52 1.372(4)
C52 C53 1.392(4)
